data_7115020
loop_
_publ_author_name
'Dunn, Peter J.'
'Higginson, Paul'
'Sridharan, Visuvanthar'
'Graham, Alison B.'
'Grigg, Ronald'
'Thornton-Pett, Mark'

_publ_section_title
;
 A novel route to substituted 4-methylene-4,5-dihydroisoxazoles mediated
 by hafnium(iv) chloride
;
_journal_issue 19
_journal_name_full 'Chemical Communications'
_journal_page_first 1968
_journal_paper_doi 10.1039/b105561p
_journal_year 2001
_chemical_formula_sum 'C11 H11 N O'
_chemical_formula_weight 173.21
_chemical_name_systematic
; 
? 
;
_space_group_IT_number 61
_symmetry_cell_setting orthorhombic
_symmetry_space_group_name_Hall '-P 2ac 2ab'
_symmetry_space_group_name_H-M 'P b c a'
_atom_sites_solution_hydrogens geom
_atom_sites_solution_primary direct
_atom_sites_solution_secondary difmap
_audit_creation_method SHELXL-97
_cell_angle_alpha 90.00
_cell_angle_beta 90.00
_cell_angle_gamma 90.00
_cell_formula_units_Z 8
_cell_length_a 12.3331(2)
_cell_length_b 7.3853(2)
_cell_length_c 20.0230(9)
_cell_measurement_temperature 150(2)
_cell_volume 1823.77(10)
_computing_cell_refinement 'DENZO-SMN (Otwinowski & Minor, 1996)'
_computing_data_collection 'COLLECT (Nonius, 1999)'
_computing_data_reduction 'DENZO-SMN (Otwinowski & Minor, 1996)'
_computing_molecular_graphics 'ORTEP3 for Windows (Farrugia, 1997)'
_computing_publication_material 'WC (Thornton-Pett, 2000)'
_computing_structure_refinement 'SHELXL-97 (Sheldrick, 1997)'
_computing_structure_solution 'SHELXS-97 (Sheldrick, 1990)'
_diffrn_ambient_temperature 150(2)
_diffrn_detector_area_resol_mean 9.091
_diffrn_measured_fraction_theta_full 0.996
_diffrn_measured_fraction_theta_max 0.996
_diffrn_measurement_device_type 'Nonius KappaCCD area detector diffractometer'
_diffrn_measurement_method
;
Detector set at 30mm from sample with different 2theta offsets 
1 degree phi exposures for chi=0 degree settings
1 degree omega exposures for chi=90 degree settings
;
_diffrn_radiation_monochromator graphite
_diffrn_radiation_source 'fine-focus sealed tube'
_diffrn_radiation_type MoK\a
_diffrn_radiation_wavelength 0.71073
_diffrn_reflns_av_R_equivalents 0.0549
_diffrn_reflns_av_sigmaI/netI 0.0435
_diffrn_reflns_limit_h_max 15
_diffrn_reflns_limit_h_min -15
_diffrn_reflns_limit_k_max 9
_diffrn_reflns_limit_k_min -8
_diffrn_reflns_limit_l_max 24
_diffrn_reflns_limit_l_min -24
_diffrn_reflns_number 10086
_diffrn_reflns_theta_full 26.00
_diffrn_reflns_theta_max 26.00
_diffrn_reflns_theta_min 3.30
_exptl_absorpt_coefficient_mu 0.081
_exptl_absorpt_correction_T_max 0.9959
_exptl_absorpt_correction_T_min 0.9513
_exptl_absorpt_correction_type multi-scan
_exptl_absorpt_process_details
;
Using multiple and symmetry-related data measurements via the program SORTAV
See R.H. Blessing, Acta Cryst (1995), A51, 33-38 
;
_exptl_crystal_colour colourless
_exptl_crystal_density_diffrn 1.262
_exptl_crystal_density_method 'not measured'
_exptl_crystal_description needle
_exptl_crystal_F_000 736
_exptl_crystal_size_max 0.62
_exptl_crystal_size_mid 0.09
_exptl_crystal_size_min 0.05
_refine_diff_density_max 0.191
_refine_diff_density_min -0.156
_refine_diff_density_rms 0.041
_refine_ls_extinction_coef 0.020(3)
_refine_ls_extinction_expression Fc^*^=kFc[1+0.001xFc^2^\l^3^/sin(2\q)]^-1/4^
_refine_ls_extinction_method SHELXL
_refine_ls_goodness_of_fit_ref 1.103
_refine_ls_hydrogen_treatment mixed
_refine_ls_matrix_type full
_refine_ls_number_parameters 120
_refine_ls_number_reflns 1787
_refine_ls_number_restraints 0
_refine_ls_restrained_S_all 1.103
_refine_ls_R_factor_all 0.0634
_refine_ls_R_factor_gt 0.0449
_refine_ls_shift/su_max 0.001
_refine_ls_shift/su_mean 0.000
_refine_ls_structure_factor_coef Fsqd
_refine_ls_weighting_details 'calc w=1/[\s^2^(Fo^2^)+(0.0396P)^2^+0.4825P] where P=(Fo^2^+2Fc^2^)/3'
_refine_ls_weighting_scheme calc
_refine_ls_wR_factor_gt 0.0971
_refine_ls_wR_factor_ref 0.1063
_reflns_number_gt 1390
_reflns_number_total 1787
_reflns_threshold_expression >2sigma(I)
_cod_data_source_file b105561p.txt
_cod_data_source_block ag05
_cod_original_sg_symbol_H-M Pbca
_cod_database_code 7115020

loop_
_symmetry_equiv_pos_as_xyz
'x, y, z'
'-x+1/2, y+1/2, z'
'x, -y+1/2, z+1/2'
'-x+1/2, -y, z+1/2'
'-x, -y, -z'
'x-1/2, -y-1/2, -z'
'-x, y-1/2, -z-1/2'
'x-1/2, y, -z-1/2'

loop_
_atom_site_label
_atom_site_type_symbol
_atom_site_fract_x
_atom_site_fract_y
_atom_site_fract_z
_atom_site_U_iso_or_equiv
_atom_site_adp_type
_atom_site_occupancy
_atom_site_symmetry_multiplicity
_atom_site_calc_flag
_atom_site_refinement_flags
O1 O 0.56863(9) 0.19278(16) 0.49390(6) 0.0434(3) Uani 1 1 d .
N2 N 0.64413(11) 0.23022(18) 0.44220(7) 0.0388(4) Uani 1 1 d .
C3 C 0.74058(13) 0.1964(2) 0.46361(7) 0.0318(4) Uani 1 1 d .
C31 C 0.83612(14) 0.2256(2) 0.41958(8) 0.0406(4) Uani 1 1 d .
H31A H 0.8118 0.2719 0.3762 0.061 Uiso 1 1 calc R
H31B H 0.8744 0.1106 0.4132 0.061 Uiso 1 1 calc R
H31C H 0.8851 0.3136 0.4404 0.061 Uiso 1 1 calc R
C4 C 0.74306(12) 0.13189(19) 0.53248(7) 0.0288(3) Uani 1 1 d .
C5 C 0.62588(12) 0.1191(2) 0.55096(8) 0.0343(4) Uani 1 1 d .
H5A H 0.6047 -0.0084 0.5589 0.041 Uiso 1 1 calc R
H5B H 0.6105 0.1906 0.5917 0.041 Uiso 1 1 calc R
C6 C 0.83383(12) 0.10289(19) 0.56807(7) 0.0286(4) Uani 1 1 d .
H6 H 0.9002 0.1209 0.5449 0.034 Uiso 1 1 calc R
C7 C 0.84323(12) 0.04696(19) 0.63800(7) 0.0291(4) Uani 1 1 d .
C8 C 0.75813(13) -0.0307(2) 0.67430(8) 0.0335(4) Uani 1 1 d .
H8 H 0.6899 -0.0491 0.6534 0.040 Uiso 1 1 calc R
C9 C 0.77224(14) -0.0809(2) 0.74033(8) 0.0383(4) Uani 1 1 d .
H9 H 0.7139 -0.1349 0.7640 0.046 Uiso 1 1 calc R
C10 C 0.86991(14) -0.0536(2) 0.77198(8) 0.0416(4) Uani 1 1 d .
H10 H 0.8790 -0.0883 0.8173 0.050 Uiso 1 1 calc R
C11 C 0.95524(14) 0.0251(2) 0.73712(8) 0.0414(4) Uani 1 1 d .
H11 H 1.0225 0.0463 0.7589 0.050 Uiso 1 1 calc R
C12 C 0.94228(13) 0.0727(2) 0.67076(8) 0.0346(4) Uani 1 1 d .
H12 H 1.0016 0.1236 0.6470 0.042 Uiso 1 1 calc R

loop_
_atom_site_aniso_label
_atom_site_aniso_U_11
_atom_site_aniso_U_22
_atom_site_aniso_U_33
_atom_site_aniso_U_23
_atom_site_aniso_U_13
_atom_site_aniso_U_12
O1 0.0345(6) 0.0527(8) 0.0431(7) 0.0056(5) -0.0069(5) 0.0009(5)
N2 0.0432(9) 0.0380(8) 0.0351(8) -0.0002(6) -0.0058(6) -0.0015(6)
C3 0.0389(9) 0.0278(8) 0.0287(8) -0.0037(6) -0.0044(7) -0.0005(6)
C31 0.0490(11) 0.0430(10) 0.0298(9) 0.0007(7) 0.0015(7) 0.0012(7)
C4 0.0350(8) 0.0228(7) 0.0286(8) -0.0033(6) -0.0004(7) -0.0020(6)
C5 0.0339(9) 0.0337(8) 0.0352(9) -0.0013(6) -0.0039(7) -0.0012(6)
C6 0.0314(8) 0.0260(8) 0.0284(8) -0.0005(6) 0.0019(6) -0.0003(6)
C7 0.0352(8) 0.0236(7) 0.0286(8) -0.0019(6) 0.0005(6) 0.0021(6)
C8 0.0399(9) 0.0290(8) 0.0317(8) -0.0006(6) -0.0009(7) -0.0028(6)
C9 0.0495(10) 0.0322(9) 0.0332(9) 0.0045(6) 0.0059(8) -0.0008(7)
C10 0.0563(11) 0.0389(9) 0.0296(8) 0.0046(6) -0.0009(8) 0.0095(8)
C11 0.0397(9) 0.0484(10) 0.0362(9) 0.0017(7) -0.0080(7) 0.0068(7)
C12 0.0330(8) 0.0372(9) 0.0337(9) 0.0010(6) -0.0006(7) 0.0029(6)

loop_
_atom_type_symbol
_atom_type_description
_atom_type_scat_dispersion_real
_atom_type_scat_dispersion_imag
_atom_type_scat_source
C C 0.0033 0.0016 'International Tables Vol C Tables 4.2.6.8 and 6.1.1.4'
H H 0.0000 0.0000 'International Tables Vol C Tables 4.2.6.8 and 6.1.1.4'
N N 0.0061 0.0033 'International Tables Vol C Tables 4.2.6.8 and 6.1.1.4'
O O 0.0106 0.0060 'International Tables Vol C Tables 4.2.6.8 and 6.1.1.4'

loop_
_geom_angle_atom_site_label_1
_geom_angle_atom_site_label_2
_geom_angle_atom_site_label_3
_geom_angle
N2 O1 C5 109.18(11)
C3 N2 O1 108.97(12)
N2 C3 C4 113.39(14)
N2 C3 C31 120.38(14)
C4 C3 C31 126.23(14)
C6 C4 C3 124.77(14)
C6 C4 C5 131.59(14)
C3 C4 C5 103.56(13)
O1 C5 C4 104.59(12)
C4 C6 C7 128.15(14)
C8 C7 C12 117.82(14)
C8 C7 C6 123.56(14)
C12 C7 C6 118.62(14)
C9 C8 C7 120.78(15)
C10 C9 C8 120.70(15)
C9 C10 C11 119.52(15)
C12 C11 C10 120.06(16)
C11 C12 C7 121.10(16)

loop_
_geom_bond_atom_site_label_1
_geom_bond_atom_site_label_2
_geom_bond_distance
O1 N2 1.4196(18)
O1 C5 1.4492(18)
N2 C3 1.289(2)
C3 C4 1.459(2)
C3 C31 1.487(2)
C4 C6 1.344(2)
C4 C5 1.495(2)
C6 C7 1.464(2)
C7 C8 1.399(2)
C7 C12 1.400(2)
C8 C9 1.384(2)
C9 C10 1.376(2)
C10 C11 1.390(2)
C11 C12 1.384(2)
